data_4027831
loop_
_publ_author_name
'Haijun Yao'
'Thomas B. Rauchfuss'
'Scott R. Wilson'

_publ_section_title
;
 [Me~8~Pt~4~ReS~4~]^-^ and related PtMe~2~-containing clusters derived
 from tetrathiorhenate
;
_journal_issue 1
_journal_name_full 'Journal of Organometallic Chemistry'
_journal_page_first 193
_journal_page_last 196
_journal_paper_doi 10.1016/j.jorganchem.2004.09.010
_journal_volume 690
_journal_year 2005
_chemical_formula_moiety 'C8 H20 N, C2 H6 Pt Re S4'
_chemical_formula_sum 'C10 H26 N Pt Re S4'
_chemical_formula_weight 669.85
_chemical_name_systematic
;
?
;
_space_group_IT_number 2
_symmetry_cell_setting triclinic
_symmetry_space_group_name_Hall '-P 1'
_symmetry_space_group_name_H-M 'P -1'
_atom_sites_solution_hydrogens geom
_atom_sites_solution_primary direct
_atom_sites_solution_secondary difmap
_audit_creation_method SHELXL-97
_audit_update_record
;
2003-08-26 text and data added, HY
2004-05-11 text and data added, HY
;
_cell_angle_alpha 94.612(6)
_cell_angle_beta 99.090(6)
_cell_angle_gamma 108.824(6)
_cell_formula_units_Z 2
_cell_length_a 7.247(3)
_cell_length_b 9.391(3)
_cell_length_c 14.271(5)
_cell_measurement_reflns_used 893
_cell_measurement_temperature 193(2)
_cell_measurement_theta_max 27.4
_cell_measurement_theta_min 3.1
_cell_volume 898.7(6)
_computing_cell_refinement 'SAINT V6.22 (Bruker, 2001)'
_computing_data_collection 'SMART V5.625 (Bruker, 2001)'
_computing_data_reduction 'SAINT V6.22 (Bruker, 2001)'
_computing_molecular_graphics 'SHELXTL V6.10 (Bruker, 2001)'
_computing_publication_material 'CIFTAB (Sheldrick, 2001)'
_computing_structure_refinement 'SHELXTL V6.10 (Bruker, 2001)'
_computing_structure_solution 'SHELXTL V6.10 (Bruker, 2001)'
_diffrn_ambient_temperature 193(2)
_diffrn_measured_fraction_theta_full 0.983
_diffrn_measured_fraction_theta_max 0.983
_diffrn_measurement_device 'Siemens Platform/CCD'
_diffrn_measurement_method 'profile data from \w scans'
_diffrn_radiation_monochromator graphite
_diffrn_radiation_source 'normal-focus sealed tube'
_diffrn_radiation_type MoK\a
_diffrn_radiation_wavelength 0.71073
_diffrn_radiation_wavelength_id p81xas
_diffrn_reflns_av_R_equivalents 0.0000
_diffrn_reflns_av_sigmaI/netI 0.0820
_diffrn_reflns_limit_h_max 9
_diffrn_reflns_limit_h_min -9
_diffrn_reflns_limit_k_max 12
_diffrn_reflns_limit_k_min -12
_diffrn_reflns_limit_l_max 18
_diffrn_reflns_limit_l_min 0
_diffrn_reflns_number 8756
_diffrn_reflns_theta_full 28.30
_diffrn_reflns_theta_max 28.30
_diffrn_reflns_theta_min 2.31
_diffrn_standards_decay_% 0.2
_diffrn_standards_interval_time 458
_diffrn_standards_number 96
_exptl_absorpt_coefficient_mu 14.951
_exptl_absorpt_correction_T_max 0.6583
_exptl_absorpt_correction_T_min 0.1007
_exptl_absorpt_correction_type integration
_exptl_absorpt_process_details '(Bruker, 2001)'
_exptl_crystal_colour black
_exptl_crystal_density_diffrn 2.475
_exptl_crystal_density_meas ?
_exptl_crystal_description platy
_exptl_crystal_F_000 620
_exptl_crystal_id p81xas
_exptl_crystal_preparation
;
The data crystal was mounted using oil (Parantone-N, Exxon) to a
0.3 mm cryo-loop (Hampton Research) with the (0 0 1 with respect to
the primary orientation) scattering planes roughly normal to the
spindle axis.
;
_exptl_crystal_size_max 0.22
_exptl_crystal_size_mid 0.09
_exptl_crystal_size_min 0.03
_refine_diff_density_max 2.136
_refine_diff_density_min -1.506
_refine_diff_density_rms 0.290
_refine_ls_extinction_method none
_refine_ls_goodness_of_fit_ref 0.986
_refine_ls_hydrogen_treatment noref
_refine_ls_matrix_type full
_refine_ls_number_parameters 232
_refine_ls_number_reflns 8754
_refine_ls_number_restraints 219
_refine_ls_restrained_S_all 0.984
_refine_ls_R_factor_all 0.1133
_refine_ls_R_factor_gt 0.0659
_refine_ls_shift/su_max 0.001
_refine_ls_shift/su_mean 0.000
_refine_ls_structure_factor_coef Fsqd
_refine_ls_weighting_details 'calc w=1/[\s^2^(Fo^2^)+(0.1000P)^2^+0.0000P] where P=(Fo^2^+2Fc^2^)/3'
_refine_ls_weighting_scheme calc
_refine_ls_wR_factor_gt 0.1539
_refine_ls_wR_factor_ref 0.1723
_reflns_number_gt 5412
_reflns_number_total 8754
_reflns_threshold_expression >2sigma(I)
_cod_data_source_file 2005-193.cif
_cod_data_source_block p81xas
_cod_depositor_comments
;
The following automatic conversions were performed:

'_symmetry_cell_setting' value 'Triclinic' changed to 'triclinic'
according to the built-in table from CIF Core dictionary named
'cif_core.dic' version 2.4.1 from 2010-06-29.

Automatic conversion script
Id: cif_fix_values 1891 2012-01-12 08:04:46Z andrius 

The following automatic conversions were performed:

'_exptl_crystal_density_meas' value 'not measured' was changed to '?'
- the value is perceived as not measured.

Automatic conversion script
Id: cif_fix_values 3008 2015-01-20 13:52:24Z robertas 
;
_cod_original_sg_symbol_Hall '-P 1 '
_cod_original_sg_symbol_H-M 'P-1 '
_cod_database_code 4027831

loop_
_symmetry_equiv_pos_as_xyz
'x, y, z'
'-x, -y, -z'

loop_
_atom_site_label
_atom_site_type_symbol
_atom_site_fract_x
_atom_site_fract_y
_atom_site_fract_z
_atom_site_U_iso_or_equiv
_atom_site_adp_type
_atom_site_occupancy
_atom_site_symmetry_multiplicity
_atom_site_calc_flag
_atom_site_refinement_flags
Pt1 Pt 0.36777(7) 0.77513(5) 0.77871(3) 0.04582(16) Uani 1 1 d .
Re1 Re 0.25798(6) 0.49549(5) 0.67363(3) 0.04095(15) Uani 1 1 d .
S1 S 0.0595(5) 0.6233(4) 0.6966(3) 0.0592(8) Uani 1 1 d .
S2 S 0.5594(4) 0.6287(4) 0.7493(3) 0.0602(9) Uani 1 1 d .
S3 S 0.1629(5) 0.2827(4) 0.7245(3) 0.0638(9) Uani 1 1 d .
S4 S 0.2513(7) 0.4573(4) 0.5254(3) 0.0799(12) Uani 1 1 d .
C1 C 0.240(2) 0.9342(14) 0.8217(9) 0.063(4) Uani 1 1 d .
H1A H 0.2899 0.9709 0.8902 0.076 Uiso 1 1 calc R
H1B H 0.0953 0.8862 0.8096 0.076 Uiso 1 1 calc R
H1C H 0.2757 1.0199 0.7853 0.076 Uiso 1 1 calc R
C2 C 0.625(2) 0.9458(13) 0.8543(10) 0.076(4) Uani 1 1 d .
H2A H 0.6218 1.0450 0.8387 0.091 Uiso 1 1 calc R
H2B H 0.7418 0.9288 0.8364 0.091 Uiso 1 1 calc R
H2C H 0.6311 0.9438 0.9233 0.091 Uiso 1 1 calc R
N1 N 0.5000 0.0000 0.5000 0.051(2) Uani 1 2 d SDU
C3 C 0.463(2) 0.0540(16) 0.5964(9) 0.049(4) Uani 0.50 1 d PDU
H3A H 0.3243 0.0538 0.5862 0.058 Uiso 0.50 1 calc PR
H3B H 0.4702 -0.0230 0.6390 0.058 Uiso 0.50 1 calc PR
C4 C 0.590(4) 0.201(2) 0.6480(14) 0.044(5) Uani 0.50 1 d PDU
H4A H 0.5475 0.2186 0.7086 0.053 Uiso 0.50 1 calc PR
H4B H 0.5798 0.2807 0.6091 0.053 Uiso 0.50 1 calc PR
H4C H 0.7277 0.2038 0.6613 0.053 Uiso 0.50 1 calc PR
C5 C 0.366(2) -0.1614(12) 0.4671(10) 0.049(4) Uani 0.50 1 d PDU
H5A H 0.4049 -0.2252 0.5129 0.059 Uiso 0.50 1 calc PR
H5B H 0.2288 -0.1671 0.4715 0.059 Uiso 0.50 1 calc PR
C6 C 0.362(4) -0.229(2) 0.3711(13) 0.043(5) Uani 0.50 1 d PDU
H6A H 0.2661 -0.3327 0.3581 0.052 Uiso 0.50 1 calc PR
H6B H 0.4941 -0.2309 0.3663 0.052 Uiso 0.50 1 calc PR
H6C H 0.3217 -0.1683 0.3243 0.052 Uiso 0.50 1 calc PR
C7 C 0.442(2) 0.1020(18) 0.4314(12) 0.059(4) Uani 0.50 1 d PDU
H7A H 0.5235 0.2082 0.4589 0.071 Uiso 0.50 1 calc PR
H7B H 0.4853 0.0806 0.3708 0.071 Uiso 0.50 1 calc PR
C8 C 0.239(3) 0.096(3) 0.4061(19) 0.061(5) Uani 0.50 1 d PDU
H8A H 0.2322 0.1739 0.3650 0.073 Uiso 0.50 1 calc PR
H8B H 0.1907 0.1158 0.4645 0.073 Uiso 0.50 1 calc PR
H8C H 0.1564 -0.0043 0.3718 0.073 Uiso 0.50 1 calc PR
C9 C 0.7177(15) 0.025(2) 0.5047(13) 0.063(4) Uani 0.50 1 d PDU
H9A H 0.7373 0.0054 0.4385 0.076 Uiso 0.50 1 calc PR
H9B H 0.7920 0.1344 0.5280 0.076 Uiso 0.50 1 calc PR
C10 C 0.808(3) -0.062(3) 0.563(2) 0.069(5) Uani 0.50 1 d PDU
H10A H 0.9511 -0.0285 0.5636 0.082 Uiso 0.50 1 calc PR
H10B H 0.7477 -0.1701 0.5372 0.082 Uiso 0.50 1 calc PR
H10C H 0.7870 -0.0470 0.6290 0.082 Uiso 0.50 1 calc PR
N2 N 1.0000 0.5000 1.0000 0.041(2) Uani 1 2 d SDU
C11 C 0.8393(16) 0.4317(17) 0.9111(8) 0.042(4) Uani 0.50 1 d PDU
H11A H 0.8436 0.5132 0.8707 0.050 Uiso 0.50 1 calc PR
H11B H 0.8768 0.3543 0.8749 0.050 Uiso 0.50 1 calc PR
C12 C 0.6346(17) 0.361(3) 0.9201(15) 0.045(5) Uani 0.50 1 d PDU
H12A H 0.5505 0.3249 0.8562 0.054 Uiso 0.50 1 calc PR
H12B H 0.5912 0.4362 0.9539 0.054 Uiso 0.50 1 calc PR
H12C H 0.6236 0.2757 0.9563 0.054 Uiso 0.50 1 calc PR
C13 C 1.1950(15) 0.5746(18) 0.9689(9) 0.046(4) Uani 0.50 1 d PDU
H13A H 1.2193 0.4971 0.9261 0.056 Uiso 0.50 1 calc PR
H13B H 1.1786 0.6542 0.9302 0.056 Uiso 0.50 1 calc PR
C14 C 1.3714(18) 0.643(3) 1.0430(14) 0.047(5) Uani 0.50 1 d PDU
H14A H 1.4859 0.6893 1.0135 0.057 Uiso 0.50 1 calc PR
H14B H 1.3958 0.5654 1.0799 0.057 Uiso 0.50 1 calc PR
H14C H 1.3520 0.7220 1.0858 0.057 Uiso 0.50 1 calc PR
C15 C 1.016(2) 0.3672(13) 1.0518(10) 0.048(3) Uani 0.50 1 d PDU
H15A H 1.1134 0.4102 1.1125 0.057 Uiso 0.50 1 calc PR
H15B H 0.8854 0.3175 1.0692 0.057 Uiso 0.50 1 calc PR
C16 C 1.072(4) 0.249(2) 1.0041(16) 0.047(5) Uani 0.50 1 d PDU
H16A H 1.0757 0.1728 1.0467 0.057 Uiso 0.50 1 calc PR
H16B H 1.2030 0.2940 0.9883 0.057 Uiso 0.50 1 calc PR
H16C H 0.9736 0.2004 0.9451 0.057 Uiso 0.50 1 calc PR
C17 C 0.946(2) 0.6064(14) 1.0659(9) 0.044(3) Uani 0.50 1 d PDU
H17A H 0.8238 0.5470 1.0869 0.053 Uiso 0.50 1 calc PR
H17B H 1.0534 0.6432 1.1237 0.053 Uiso 0.50 1 calc PR
C18 C 0.914(4) 0.739(2) 1.0293(17) 0.046(4) Uani 0.50 1 d PDU
H18A H 0.8778 0.7972 1.0790 0.055 Uiso 0.50 1 calc PR
H18B H 0.8059 0.7052 0.9729 0.055 Uiso 0.50 1 calc PR
H18C H 1.0358 0.8027 1.0114 0.055 Uiso 0.50 1 calc PR

loop_
_atom_site_aniso_label
_atom_site_aniso_U_11
_atom_site_aniso_U_22
_atom_site_aniso_U_33
_atom_site_aniso_U_23
_atom_site_aniso_U_13
_atom_site_aniso_U_12
Pt1 0.0674(3) 0.0349(2) 0.0343(2) 0.00410(18) -0.0038(2) 0.0229(2)
Re1 0.0434(3) 0.0332(2) 0.0425(3) 0.00131(18) -0.0071(2) 0.01625(19)
S1 0.0573(18) 0.0510(18) 0.071(2) 0.0026(16) -0.0090(16) 0.0326(15)
S2 0.0454(16) 0.0450(17) 0.081(2) -0.0043(16) -0.0153(15) 0.0184(14)
S3 0.0596(19) 0.0434(17) 0.093(3) 0.0215(17) 0.0111(18) 0.0229(15)
S4 0.139(4) 0.056(2) 0.0444(19) -0.0035(16) 0.000(2) 0.045(2)
C1 0.095(10) 0.045(7) 0.048(7) 0.010(6) 0.016(7) 0.020(7)
C2 0.099(11) 0.038(7) 0.062(9) -0.011(6) -0.023(8) 0.005(7)
N1 0.052(5) 0.053(5) 0.040(5) 0.009(4) 0.014(5) 0.004(4)
C3 0.047(8) 0.049(7) 0.043(7) 0.010(6) 0.010(6) 0.006(6)
C4 0.042(10) 0.045(9) 0.046(9) 0.009(7) 0.012(8) 0.015(8)
C5 0.052(7) 0.050(7) 0.043(7) 0.008(6) 0.014(7) 0.010(6)
C6 0.052(11) 0.041(9) 0.039(9) 0.018(7) 0.020(8) 0.011(8)
C7 0.072(8) 0.050(7) 0.047(7) 0.005(6) 0.011(7) 0.009(7)
C8 0.077(10) 0.049(10) 0.054(10) 0.004(8) 0.012(9) 0.018(9)
C9 0.055(7) 0.068(9) 0.054(9) -0.004(7) 0.011(6) 0.007(6)
C10 0.060(9) 0.076(12) 0.057(11) -0.006(9) 0.004(9) 0.012(8)
N2 0.031(4) 0.045(5) 0.043(5) 0.014(4) 0.000(4) 0.010(4)
C11 0.036(6) 0.038(7) 0.044(7) 0.012(6) -0.003(6) 0.007(6)
C12 0.038(7) 0.037(9) 0.050(10) 0.015(9) -0.004(7) 0.003(7)
C13 0.033(6) 0.054(8) 0.047(8) 0.011(7) 0.006(5) 0.009(6)
C14 0.032(7) 0.056(10) 0.047(10) 0.015(10) 0.007(7) 0.004(7)
C15 0.041(7) 0.046(7) 0.048(8) 0.013(6) -0.004(6) 0.008(6)
C16 0.051(10) 0.044(8) 0.038(10) 0.012(8) -0.003(9) 0.008(7)
C17 0.036(7) 0.051(7) 0.043(7) 0.013(6) 0.006(6) 0.010(6)
C18 0.039(9) 0.053(8) 0.047(10) 0.015(8) 0.014(9) 0.014(7)

loop_
_atom_type_symbol
_atom_type_description
_atom_type_scat_dispersion_real
_atom_type_scat_dispersion_imag
_atom_type_scat_source
C C 0.0033 0.0016 'International Tables Vol C Tables 4.2.6.8 and 6.1.1.4'
H H 0.0000 0.0000 'International Tables Vol C Tables 4.2.6.8 and 6.1.1.4'
N N 0.0061 0.0033 'International Tables Vol C Tables 4.2.6.8 and 6.1.1.4'
S S 0.1246 0.1234 'International Tables Vol C Tables 4.2.6.8 and 6.1.1.4'
Re Re -1.0185 7.2310 'International Tables Vol C Tables 4.2.6.8 and 6.1.1.4'
Pt Pt -1.7033 8.3905 'International Tables Vol C Tables 4.2.6.8 and 6.1.1.4'

loop_
_exptl_crystal_face_index_h
_exptl_crystal_face_index_k
_exptl_crystal_face_index_l
_exptl_crystal_face_perp_dist
0.00 1.00 -1.00 0.0150
0.00 -1.00 1.00 0.0150
0.00 0.00 1.00 0.0450
0.00 0.00 -1.00 0.0450
1.00 0.00 -1.00 0.1000
-1.00 0.00 -1.00 0.1200

loop_
_geom_angle_atom_site_label_1
_geom_angle_atom_site_label_2
_geom_angle_atom_site_label_3
_geom_angle
C2 Pt1 C1 81.0(6)
C2 Pt1 S1 169.1(4)
C1 Pt1 S1 88.5(4)
C2 Pt1 S2 88.9(4)
C1 Pt1 S2 169.8(4)
S1 Pt1 S2 101.68(11)
C2 Pt1 Re1 139.4(4)
C1 Pt1 Re1 139.5(4)
S1 Pt1 Re1 51.01(8)
S2 Pt1 Re1 50.67(8)
S4 Re1 S3 108.78(15)
S4 Re1 S2 110.11(17)
S3 Re1 S2 109.76(13)
S4 Re1 S1 108.50(15)
S3 Re1 S1 110.73(14)
S2 Re1 S1 108.95(12)
S4 Re1 Pt1 124.53(10)
S3 Re1 Pt1 126.69(11)
S2 Re1 Pt1 54.73(8)
S1 Re1 Pt1 54.21(9)
Re1 S1 Pt1 74.77(10)
Re1 S2 Pt1 74.60(10)
Pt1 C1 H1A 109.5
Pt1 C1 H1B 109.5
H1A C1 H1B 109.5
Pt1 C1 H1C 109.5
H1A C1 H1C 109.5
H1B C1 H1C 109.5
Pt1 C2 H2A 109.5
Pt1 C2 H2B 109.5
H2A C2 H2B 109.5
Pt1 C2 H2C 109.5
H2A C2 H2C 109.5
H2B C2 H2C 109.5
C5 N1 C9 114.4(8)
C5 N1 C3 109.1(7)
C9 N1 C3 110.9(8)
C5 N1 C7 109.2(7)
C9 N1 C7 107.4(7)
C3 N1 C7 105.3(8)
C4 C3 N1 119.4(10)
C4 C3 H3A 107.5
N1 C3 H3A 107.5
C4 C3 H3B 107.5
N1 C3 H3B 107.5
H3A C3 H3B 107.0
C3 C4 H4A 109.5
C3 C4 H4B 109.5
H4A C4 H4B 109.5
C3 C4 H4C 109.5
H4A C4 H4C 109.5
H4B C4 H4C 109.5
C6 C5 N1 117.7(10)
C6 C5 H5A 107.9
N1 C5 H5A 107.9
C6 C5 H5B 107.9
N1 C5 H5B 107.9
H5A C5 H5B 107.2
C5 C6 H6A 109.5
C5 C6 H6B 109.5
H6A C6 H6B 109.5
C5 C6 H6C 109.5
H6A C6 H6C 109.5
H6B C6 H6C 109.5
C8 C7 N1 121.1(11)
C8 C7 H7A 107.1
N1 C7 H7A 107.1
C8 C7 H7B 107.1
N1 C7 H7B 107.1
H7A C7 H7B 106.8
C7 C8 H8A 109.5
C7 C8 H8B 109.5
H8A C8 H8B 109.5
C7 C8 H8C 109.5
H8A C8 H8C 109.5
H8B C8 H8C 109.5
C10 C9 N1 118.3(11)
C10 C9 H9A 107.7
N1 C9 H9A 107.7
C10 C9 H9B 107.7
N1 C9 H9B 107.7
H9A C9 H9B 107.1
C9 C10 H10A 109.5
C9 C10 H10B 109.5
H10A C10 H10B 109.5
C9 C10 H10C 109.5
H10A C10 H10C 109.5
H10B C10 H10C 109.5
C17 N2 C13 113.1(7)
C17 N2 C11 111.7(7)
C13 N2 C11 108.4(6)
C17 N2 C15 108.5(6)
C13 N2 C15 108.7(6)
C11 N2 C15 106.2(6)
C12 C11 N2 120.0(10)
C12 C11 H11A 107.3
N2 C11 H11A 107.3
C12 C11 H11B 107.3
N2 C11 H11B 107.3
H11A C11 H11B 106.9
C11 C12 H12A 109.5
C11 C12 H12B 109.5
H12A C12 H12B 109.5
C11 C12 H12C 109.5
H12A C12 H12C 109.5
H12B C12 H12C 109.5
C14 C13 N2 117.8(10)
C14 C13 H13A 107.9
N2 C13 H13A 107.9
C14 C13 H13B 107.9
N2 C13 H13B 107.9
H13A C13 H13B 107.2
C13 C14 H14A 109.5
C13 C14 H14B 109.5
H14A C14 H14B 109.5
C13 C14 H14C 109.5
H14A C14 H14C 109.5
H14B C14 H14C 109.5
C16 C15 N2 119.5(10)
C16 C15 H15A 107.4
N2 C15 H15A 107.4
C16 C15 H15B 107.4
N2 C15 H15B 107.4
H15A C15 H15B 107.0
C15 C16 H16A 109.5
C15 C16 H16B 109.5
H16A C16 H16B 109.5
C15 C16 H16C 109.5
H16A C16 H16C 109.5
H16B C16 H16C 109.5
C18 C17 N2 117.9(10)
C18 C17 H17A 107.8
N2 C17 H17A 107.8
C18 C17 H17B 107.8
N2 C17 H17B 107.8
H17A C17 H17B 107.2
C17 C18 H18A 109.5
C17 C18 H18B 109.5
H18A C18 H18B 109.5
C17 C18 H18C 109.5
H18A C18 H18C 109.5
H18B C18 H18C 109.5

loop_
_geom_bond_atom_site_label_1
_geom_bond_atom_site_label_2
_geom_bond_distance
Pt1 C2 2.089(12)
Pt1 C1 2.094(12)
Pt1 S1 2.290(3)
Pt1 S2 2.307(3)
Pt1 Re1 2.7239(10)
Re1 S4 2.107(4)
Re1 S3 2.121(3)
Re1 S2 2.186(3)
Re1 S1 2.194(3)
C1 H1A 0.9800
C1 H1B 0.9800
C1 H1C 0.9800
C2 H2A 0.9800
C2 H2B 0.9800
C2 H2C 0.9800
N1 C5 1.501(9)
N1 C9 1.507(9)
N1 C3 1.522(9)
N1 C7 1.526(9)
C3 C4 1.450(11)
C3 H3A 0.9900
C3 H3B 0.9900
C4 H4A 0.9800
C4 H4B 0.9800
C4 H4C 0.9800
C5 C6 1.454(11)
C5 H5A 0.9900
C5 H5B 0.9900
C6 H6A 0.9800
C6 H6B 0.9800
C6 H6C 0.9800
C7 C8 1.443(11)
C7 H7A 0.9900
C7 H7B 0.9900
C8 H8A 0.9800
C8 H8B 0.9800
C8 H8C 0.9800
C9 C10 1.447(11)
C9 H9A 0.9900
C9 H9B 0.9900
C10 H10A 0.9800
C10 H10B 0.9800
C10 H10C 0.9800
N2 C17 1.500(9)
N2 C13 1.515(9)
N2 C11 1.516(9)
N2 C15 1.526(9)
C11 C12 1.447(11)
C11 H11A 0.9900
C11 H11B 0.9900
C12 H12A 0.9800
C12 H12B 0.9800
C12 H12C 0.9800
C13 C14 1.450(11)
C13 H13A 0.9900
C13 H13B 0.9900
C14 H14A 0.9800
C14 H14B 0.9800
C14 H14C 0.9800
C15 C16 1.454(11)
C15 H15A 0.9900
C15 H15B 0.9900
C16 H16A 0.9800
C16 H16B 0.9800
C16 H16C 0.9800
C17 C18 1.459(11)
C17 H17A 0.9900
C17 H17B 0.9900
C18 H18A 0.9800
C18 H18B 0.9800
C18 H18C 0.9800
